data_7035694
loop_
_publ_author_name
'Ghadwal, Rajendra S.'
'Sch\"urmann, Christian J'
'Andrada, Diego M.'
'Frenking, Gernot'

_publ_section_title
;
 Mono- and di-cationic hydrido boron compounds.
;
_journal_issue 32
_journal_name_full 'Dalton transactions (Cambridge, England : 2003)'
_journal_page_first 14359
_journal_page_last 14367
_journal_paper_doi 10.1039/c5dt02237a
_journal_volume 44
_journal_year 2015
_chemical_formula_moiety '2(C56 H82 B N4), 2(C2 F6 N O4 S2), 3(C6 H5 F)'
_chemical_formula_sum 'C67 H89.5 B F7.5 N5 O4 S2'
_chemical_formula_weight 1246.36
_space_group_crystal_system triclinic
_space_group_IT_number 2
_space_group_name_Hall '-P 1'
_space_group_name_H-M_alt 'P -1'
_symmetry_space_group_name_Hall '-P 1'
_symmetry_space_group_name_H-M 'P -1'
_atom_sites_solution_hydrogens mixed
_audit_creation_method SHELXL-2014/7
_audit_update_record
;
2015-07-06 deposited with the CCDC.
2015-07-07 downloaded from the CCDC.
;
_cell_angle_alpha 96.881(7)
_cell_angle_beta 101.456(6)
_cell_angle_gamma 98.294(7)
_cell_formula_units_Z 2
_cell_length_a 13.061(3)
_cell_length_b 15.613(4)
_cell_length_c 16.727(4)
_cell_measurement_reflns_used 8186
_cell_measurement_temperature 100(2)
_cell_measurement_theta_max 16.135
_cell_measurement_theta_min 2.239
_cell_volume 3269.1(14)
_computing_cell_refinement 'SAINT V8.34A'
_computing_data_collection 'APEX2 v2012.2'
_computing_data_reduction 'SAINT V8.34A'
_computing_molecular_graphics 'XP Version 5.1'
_computing_publication_material 'XP Version 5.1'
_computing_structure_refinement 'SHELXL-2014/7 (Sheldrick, 2014)'
_computing_structure_solution 'SHELXT (G.M.Sheldrick,Acta Cryst.(2015)A71,3-8)'
_diffrn_ambient_temperature 100(2)
_diffrn_measured_fraction_theta_full 0.995
_diffrn_measured_fraction_theta_max 0.995
_diffrn_measurement_device_type 'Bruker Smart APEX II Quazar'
_diffrn_measurement_method 'omega scans'
_diffrn_radiation_type AgK\a
_diffrn_radiation_wavelength 0.56086
_diffrn_reflns_av_R_equivalents 0.0807
_diffrn_reflns_av_unetI/netI 0.0373
_diffrn_reflns_Laue_measured_fraction_full 0.995
_diffrn_reflns_Laue_measured_fraction_max 0.995
_diffrn_reflns_limit_h_max 15
_diffrn_reflns_limit_h_min -15
_diffrn_reflns_limit_k_max 18
_diffrn_reflns_limit_k_min -18
_diffrn_reflns_limit_l_max 20
_diffrn_reflns_limit_l_min -20
_diffrn_reflns_number 160487
_diffrn_reflns_point_group_measured_fraction_full 0.995
_diffrn_reflns_point_group_measured_fraction_max 0.995
_diffrn_reflns_theta_full 19.609
_diffrn_reflns_theta_max 19.609
_diffrn_reflns_theta_min 1.737
_diffrn_source 'INCOATEC Microsource'
_exptl_absorpt_coefficient_mu 0.088
_exptl_absorpt_correction_T_max 0.7445
_exptl_absorpt_correction_T_min 0.6315
_exptl_absorpt_correction_type multi-scan
_exptl_absorpt_process_details SADABS-2014/4
_exptl_crystal_colour colourless
_exptl_crystal_density_diffrn 1.266
_exptl_crystal_description block
_exptl_crystal_F_000 1326
_exptl_crystal_size_max 0.180
_exptl_crystal_size_mid 0.153
_exptl_crystal_size_min 0.079
_refine_diff_density_max 0.746
_refine_diff_density_min -0.569
_refine_diff_density_rms 0.068
_refine_ls_extinction_method none
_refine_ls_goodness_of_fit_ref 1.057
_refine_ls_hydrogen_treatment mixed
_refine_ls_matrix_type full
_refine_ls_number_parameters 806
_refine_ls_number_reflns 11676
_refine_ls_number_restraints 86
_refine_ls_restrained_S_all 1.064
_refine_ls_R_factor_all 0.0737
_refine_ls_R_factor_gt 0.0544
_refine_ls_shift/su_max 0.001
_refine_ls_shift/su_mean 0.000
_refine_ls_structure_factor_coef Fsqd
_refine_ls_weighting_details 'w=1/[\s^2^(Fo^2^)+(0.0853P)^2^+2.8427P] where P=(Fo^2^+2Fc^2^)/3'
_refine_ls_weighting_scheme calc
_refine_ls_wR_factor_gt 0.1455
_refine_ls_wR_factor_ref 0.1601
_reflns_Friedel_coverage 0.000
_reflns_number_gt 9048
_reflns_number_total 11676
_reflns_threshold_expression 'I > 2\s(I)'
_cod_data_source_file c5dt02237a2.cif
_cod_data_source_block 9
_cod_depositor_comments 'Adding full bibliography for 7035694--7035697.cif.'
_cod_original_cell_volume 3269.0(13)
_cod_original_formula_sum 'C67 H89.50 B F7.50 N5 O4 S2'
_cod_database_code 7035694
_shelx_shelxl_version_number 2014/7
_shelx_space_group_comment
;
The symmetry employed for this shelxl refinement is uniquely defined
by the following loop, which should always be used as a source of
symmetry information in preference to the above space-group names.
They are only intended as comments.
;
_shelx_estimated_absorpt_t_min 0.984
_shelx_estimated_absorpt_t_max 0.993

loop_
_space_group_symop_operation_xyz
'x, y, z'
'-x, -y, -z'

loop_
_atom_site_label
_atom_site_type_symbol
_atom_site_fract_x
_atom_site_fract_y
_atom_site_fract_z
_atom_site_U_iso_or_equiv
_atom_site_adp_type
_atom_site_occupancy
_atom_site_site_symmetry_order
_atom_site_calc_flag
_atom_site_refinement_flags_posn
_atom_site_refinement_flags_adp
_atom_site_refinement_flags_occupancy
_atom_site_disorder_assembly
_atom_site_disorder_group
B1 B 0.7833(2) 0.32406(17) 0.26044(16) 0.0156(5) Uani 1 1 d D . . . .
H1 H 0.8346(18) 0.3773(15) 0.3082(14) 0.019 Uiso 1 1 d D U . . .
H2 H 0.7318(18) 0.3553(16) 0.2145(14) 0.019 Uiso 1 1 d D U . . .
C2 C 0.71035(18) 0.25374(15) 0.30533(14) 0.0159(5) Uani 1 1 d . . . . .
H2A H 0.6342 0.2505 0.2808 0.019 Uiso 1 1 calc R U . . .
H2B H 0.7280 0.1945 0.2940 0.019 Uiso 1 1 calc R U . . .
C3 C 0.72934(17) 0.28029(14) 0.39408(14) 0.0135(5) Uani 1 1 d . U . . .
N4 N 0.66328(15) 0.31774(12) 0.43281(12) 0.0161(4) Uani 1 1 d . . . . .
C5 C 0.70621(19) 0.33808(16) 0.52244(14) 0.0203(5) Uani 1 1 d . . . . .
H5A H 0.6554 0.3118 0.5532 0.024 Uiso 1 1 calc R U . . .
H5B H 0.7237 0.4021 0.5410 0.024 Uiso 1 1 calc R U . . .
C6 C 0.80652(19) 0.29628(16) 0.53376(14) 0.0201(5) Uani 1 1 d . . . . .
H6A H 0.8691 0.3386 0.5662 0.024 Uiso 1 1 calc R U . . .
H6B H 0.7976 0.2440 0.5615 0.024 Uiso 1 1 calc R U . . .
N7 N 0.81675(15) 0.27206(12) 0.44773(11) 0.0146(4) Uani 1 1 d . . . . .
C8 C 0.55693(18) 0.32799(15) 0.39587(14) 0.0168(5) Uani 1 1 d . . . . .
C9 C 0.53892(19) 0.40880(16) 0.37187(14) 0.0187(5) Uani 1 1 d . . . . .
C10 C 0.4353(2) 0.41586(17) 0.33635(15) 0.0237(6) Uani 1 1 d . . . . .
H10 H 0.4208 0.4696 0.3193 0.028 Uiso 1 1 calc R U . . .
C11 C 0.35262(19) 0.34580(18) 0.32530(15) 0.0256(6) Uani 1 1 d . . . . .
H11 H 0.2825 0.3517 0.3006 0.031 Uiso 1 1 calc R U . . .
C12 C 0.3725(2) 0.26742(18) 0.35030(16) 0.0255(6) Uani 1 1 d . . . . .
H12 H 0.3153 0.2199 0.3423 0.031 Uiso 1 1 calc R U . . .
C13 C 0.47429(19) 0.25644(16) 0.38699(15) 0.0212(5) Uani 1 1 d . . . . .
C14 C 0.62724(19) 0.48800(16) 0.38540(15) 0.0208(5) Uani 1 1 d . . . . .
H14 H 0.6959 0.4692 0.4077 0.025 Uiso 1 1 calc R U . . .
C15 C 0.6356(2) 0.52314(17) 0.30499(16) 0.0259(6) Uani 1 1 d . . . . .
H15A H 0.6953 0.5719 0.3159 0.039 Uiso 1 1 calc R U . . .
H15B H 0.5698 0.5437 0.2828 0.039 Uiso 1 1 calc R U . . .
H15C H 0.6470 0.4764 0.2648 0.039 Uiso 1 1 calc R U . . .
C16 C 0.6100(2) 0.56014(18) 0.44963(17) 0.0290(6) Uani 1 1 d . . . . .
H16A H 0.6655 0.6115 0.4564 0.043 Uiso 1 1 calc R U . . .
H16B H 0.6129 0.5386 0.5026 0.043 Uiso 1 1 calc R U . . .
H16C H 0.5404 0.5764 0.4310 0.043 Uiso 1 1 calc R U . . .
C17 C 0.4928(2) 0.16955(17) 0.41513(16) 0.0255(6) Uani 1 1 d . . . . .
H17 H 0.5682 0.1775 0.4460 0.031 Uiso 1 1 calc R U . . .
C18 C 0.4770(2) 0.09692(18) 0.34230(19) 0.0370(7) Uani 1 1 d . . . . .
H18A H 0.4863 0.0416 0.3627 0.056 Uiso 1 1 calc R U . . .
H18B H 0.5293 0.1114 0.3092 0.056 Uiso 1 1 calc R U . . .
H18C H 0.4054 0.0910 0.3082 0.056 Uiso 1 1 calc R U . . .
C19 C 0.4219(2) 0.1444(2) 0.47451(18) 0.0354(7) Uani 1 1 d . . . . .
H19A H 0.4382 0.0903 0.4944 0.053 Uiso 1 1 calc R U . . .
H19B H 0.3473 0.1353 0.4456 0.053 Uiso 1 1 calc R U . . .
H19C H 0.4351 0.1916 0.5215 0.053 Uiso 1 1 calc R U . . .
C20 C 0.90091(18) 0.22981(14) 0.42643(14) 0.0146(5) Uani 1 1 d . . . . .
C21 C 0.99797(18) 0.28201(15) 0.42490(14) 0.0164(5) Uani 1 1 d . . . . .
C22 C 1.07662(19) 0.23986(16) 0.40177(15) 0.0207(5) Uani 1 1 d . . . . .
H22 H 1.1425 0.2737 0.4000 0.025 Uiso 1 1 calc R U . . .
C23 C 1.0612(2) 0.14955(16) 0.38128(16) 0.0233(6) Uani 1 1 d . . . . .
H23 H 1.1157 0.1223 0.3646 0.028 Uiso 1 1 calc R U . . .
C24 C 0.9664(2) 0.09912(15) 0.38512(15) 0.0219(5) Uani 1 1 d . . . . .
H24 H 0.9570 0.0372 0.3720 0.026 Uiso 1 1 calc R U . . .
C25 C 0.88446(19) 0.13794(15) 0.40799(14) 0.0175(5) Uani 1 1 d . . . . .
C26 C 1.02062(19) 0.38050(15) 0.45324(15) 0.0190(5) Uani 1 1 d . . . . .
H26 H 0.9514 0.4008 0.4528 0.023 Uiso 1 1 calc R U . . .
C27 C 1.0774(2) 0.43105(16) 0.39647(17) 0.0256(6) Uani 1 1 d . . . . .
H27A H 1.0825 0.4941 0.4133 0.038 Uiso 1 1 calc R U . . .
H27B H 1.0372 0.4143 0.3393 0.038 Uiso 1 1 calc R U . . .
H27C H 1.1488 0.4169 0.4007 0.038 Uiso 1 1 calc R U . . .
C28 C 1.0862(2) 0.40020(16) 0.54197(16) 0.0246(6) Uani 1 1 d . . . . .
H28A H 1.0979 0.4633 0.5614 0.037 Uiso 1 1 calc R U . . .
H28B H 1.1548 0.3811 0.5438 0.037 Uiso 1 1 calc R U . . .
H28C H 1.0481 0.3688 0.5776 0.037 Uiso 1 1 calc R U . . .
C29 C 0.7846(2) 0.08006(16) 0.41661(16) 0.0231(6) Uani 1 1 d . . . . .
H29 H 0.7316 0.1184 0.4255 0.028 Uiso 1 1 calc R U . . .
C30 C 0.7353(2) 0.01241(17) 0.33977(17) 0.0301(6) Uani 1 1 d . . . . .
H30A H 0.6693 -0.0211 0.3472 0.045 Uiso 1 1 calc R U . . .
H30B H 0.7850 -0.0275 0.3312 0.045 Uiso 1 1 calc R U . . .
H30C H 0.7201 0.0424 0.2916 0.045 Uiso 1 1 calc R U . . .
C31 C 0.8103(3) 0.03463(19) 0.49317(18) 0.0382(7) Uani 1 1 d . . . . .
H31A H 0.7451 0.0000 0.5008 0.057 Uiso 1 1 calc R U . . .
H31B H 0.8405 0.0790 0.5420 0.057 Uiso 1 1 calc R U . . .
H31C H 0.8616 -0.0040 0.4854 0.057 Uiso 1 1 calc R U . . .
C32 C 0.85810(18) 0.26854(15) 0.20854(14) 0.0161(5) Uani 1 1 d . . . . .
H32A H 0.9340 0.2942 0.2298 0.019 Uiso 1 1 calc R U . . .
H32B H 0.8480 0.2066 0.2176 0.019 Uiso 1 1 calc R U . . .
C33 C 0.82856(17) 0.27252(14) 0.12047(14) 0.0132(5) Uani 1 1 d . . . . .
N34 N 0.74142(15) 0.22752(12) 0.06889(11) 0.0141(4) Uani 1 1 d . . . . .
C35 C 0.73270(19) 0.24998(16) -0.01549(14) 0.0201(5) Uani 1 1 d . . . . .
H35A H 0.6687 0.2763 -0.0325 0.024 Uiso 1 1 calc R U . . .
H35B H 0.7303 0.1977 -0.0561 0.024 Uiso 1 1 calc R U . . .
C36 C 0.83422(18) 0.31656(15) -0.00688(14) 0.0166(5) Uani 1 1 d . . . . .
H36A H 0.8807 0.2942 -0.0416 0.020 Uiso 1 1 calc R U . . .
H36B H 0.8176 0.3730 -0.0225 0.020 Uiso 1 1 calc R U . . .
N37 N 0.88388(14) 0.32616(12) 0.08118(11) 0.0134(4) Uani 1 1 d . . . . .
C38 C 0.66812(18) 0.15811(14) 0.08829(14) 0.0159(5) Uani 1 1 d . . . . .
C39 C 0.56745(18) 0.17356(15) 0.09609(14) 0.0175(5) Uani 1 1 d . . . . .
C40 C 0.4992(2) 0.10441(17) 0.11495(16) 0.0239(6) Uani 1 1 d . . . . .
H40 H 0.4304 0.1126 0.1212 0.029 Uiso 1 1 calc R U . . .
C41 C 0.5307(2) 0.02442(17) 0.12455(16) 0.0271(6) Uani 1 1 d . . . . .
H41 H 0.4838 -0.0211 0.1382 0.033 Uiso 1 1 calc R U . . .
C42 C 0.6295(2) 0.01037(16) 0.11443(16) 0.0243(6) Uani 1 1 d . . . . .
H42 H 0.6493 -0.0452 0.1202 0.029 Uiso 1 1 calc R U . . .
C43 C 0.70099(19) 0.07687(15) 0.09577(14) 0.0195(5) Uani 1 1 d . . . . .
C44 C 0.52766(18) 0.25823(16) 0.08014(15) 0.0197(5) Uani 1 1 d . . . . .
H44 H 0.5905 0.3034 0.0806 0.024 Uiso 1 1 calc R U . . .
C45 C 0.4544(2) 0.24472(18) -0.00570(16) 0.0283(6) Uani 1 1 d . . . . .
H45A H 0.4361 0.3010 -0.0184 0.042 Uiso 1 1 calc R U . . .
H45B H 0.3895 0.2039 -0.0067 0.042 Uiso 1 1 calc R U . . .
H45C H 0.4906 0.2206 -0.0469 0.042 Uiso 1 1 calc R U . . .
C46 C 0.4705(2) 0.29411(18) 0.14487(17) 0.0288(6) Uani 1 1 d . . . . .
H46A H 0.4490 0.3493 0.1317 0.043 Uiso 1 1 calc R U . . .
H46B H 0.5183 0.3045 0.1995 0.043 Uiso 1 1 calc R U . . .
H46C H 0.4075 0.2515 0.1449 0.043 Uiso 1 1 calc R U . . .
C47 C 0.8069(2) 0.05794(16) 0.07948(16) 0.0228(5) Uani 1 1 d . . . . .
H47 H 0.8546 0.1156 0.0855 0.027 Uiso 1 1 calc R U . . .
C48 C 0.7924(3) 0.0130(2) -0.00927(18) 0.0385(7) Uani 1 1 d . . . . .
H48A H 0.8619 0.0073 -0.0210 0.058 Uiso 1 1 calc R U . . .
H48B H 0.7569 0.0482 -0.0473 0.058 Uiso 1 1 calc R U . . .
H48C H 0.7490 -0.0452 -0.0165 0.058 Uiso 1 1 calc R U . . .
C49 C 0.8623(2) 0.0044(2) 0.13991(18) 0.0357(7) Uani 1 1 d . . . . .
H49A H 0.9320 -0.0013 0.1286 0.053 Uiso 1 1 calc R U . . .
H49B H 0.8193 -0.0539 0.1334 0.053 Uiso 1 1 calc R U . . .
H49C H 0.8712 0.0341 0.1965 0.053 Uiso 1 1 calc R U . . .
C50 C 0.98892(18) 0.37564(14) 0.11373(13) 0.0138(5) Uani 1 1 d . . . . .
C51 C 1.07626(18) 0.33326(15) 0.11182(14) 0.0168(5) Uani 1 1 d . . . . .
C52 C 1.17751(19) 0.38400(16) 0.13895(15) 0.0205(5) Uani 1 1 d . . . . .
H52 H 1.2383 0.3573 0.1382 0.025 Uiso 1 1 calc R U . . .
C53 C 1.1900(2) 0.47268(16) 0.16683(16) 0.0227(5) Uani 1 1 d . . . . .
H53 H 1.2592 0.5063 0.1852 0.027 Uiso 1 1 calc R U . . .
C54 C 1.10214(19) 0.51309(15) 0.16825(15) 0.0210(5) Uani 1 1 d . . . . .
H54 H 1.1122 0.5741 0.1876 0.025 Uiso 1 1 calc R U . . .
C55 C 0.99927(18) 0.46538(15) 0.14168(14) 0.0162(5) Uani 1 1 d . . . . .
C56 C 1.0659(2) 0.23560(15) 0.08183(15) 0.0203(5) Uani 1 1 d . . . . .
H56 H 0.9887 0.2113 0.0613 0.024 Uiso 1 1 calc R U . . .
C57 C 1.1086(2) 0.18763(18) 0.15341(17) 0.0320(6) Uani 1 1 d . . . . .
H57A H 1.0955 0.1245 0.1339 0.048 Uiso 1 1 calc R U . . .
H57B H 1.0723 0.1996 0.1985 0.048 Uiso 1 1 calc R U . . .
H57C H 1.1850 0.2084 0.1733 0.048 Uiso 1 1 calc R U . . .
C58 C 1.1206(2) 0.21788(17) 0.01028(16) 0.0268(6) Uani 1 1 d . . . . .
H58A H 1.1103 0.1546 -0.0080 0.040 Uiso 1 1 calc R U . . .
H58B H 1.1966 0.2412 0.0285 0.040 Uiso 1 1 calc R U . . .
H58C H 1.0898 0.2464 -0.0356 0.040 Uiso 1 1 calc R U . . .
C59 C 0.90481(19) 0.51157(15) 0.14232(15) 0.0193(5) Uani 1 1 d . . . . .
H59 H 0.8390 0.4663 0.1241 0.023 Uiso 1 1 calc R U . . .
C60 C 0.9009(2) 0.57715(17) 0.08086(17) 0.0279(6) Uani 1 1 d . . . . .
H60A H 0.8370 0.6036 0.0793 0.042 Uiso 1 1 calc R U . . .
H60B H 0.8994 0.5467 0.0258 0.042 Uiso 1 1 calc R U . . .
H60C H 0.9639 0.6231 0.0982 0.042 Uiso 1 1 calc R U . . .
C61 C 0.9058(2) 0.55721(17) 0.22869(16) 0.0264(6) Uani 1 1 d . . . . .
H61A H 0.8442 0.5868 0.2264 0.040 Uiso 1 1 calc R U . . .
H61B H 0.9710 0.6004 0.2489 0.040 Uiso 1 1 calc R U . . .
H61C H 0.9027 0.5137 0.2662 0.040 Uiso 1 1 calc R U . . .
C62 C 0.2262(2) 0.22748(19) 0.78424(19) 0.0367(7) Uani 1 1 d D U . . .
F62 F 0.2466(2) 0.23962(19) 0.86541(14) 0.0796(7) Uani 1 1 d D U . . .
C63 C 0.1236(2) 0.2113(2) 0.7444(2) 0.0454(8) Uani 1 1 d D U . . .
H63 H 0.0684 0.2085 0.7739 0.054 Uiso 1 1 calc R U . . .
C64 C 0.1014(3) 0.1992(2) 0.6604(2) 0.0556(9) Uani 1 1 d D U . . .
H64 H 0.0297 0.1877 0.6306 0.067 Uiso 1 1 calc R U . . .
C65 C 0.1829(3) 0.2033(2) 0.6176(2) 0.0597(10) Uani 1 1 d D U . . .
H65 H 0.1671 0.1954 0.5590 0.072 Uiso 1 1 calc R U . . .
C66 C 0.2876(3) 0.2192(2) 0.6618(2) 0.0535(9) Uani 1 1 d D U . . .
H66 H 0.3438 0.2214 0.6334 0.064 Uiso 1 1 calc R U . . .
C67 C 0.3097(2) 0.2318(2) 0.7462(2) 0.0432(8) Uani 1 1 d D U . . .
H67 H 0.3807 0.2430 0.7773 0.052 Uiso 1 1 calc R U . . .
C69 C 0.5912(3) 0.4803(2) -0.0141(2) 0.0514(9) Uani 1 1 d D U . . .
H69 H 0.6563 0.4662 -0.0241 0.062 Uiso 0.5 1 calc R U P A -1
F69 F 0.6706(3) 0.4561(3) -0.0278(2) 0.0534(10) Uani 0.5 1 d D U P B -2
C70 C 0.5854(3) 0.5067(2) 0.0657(2) 0.0506(9) Uani 1 1 d D U . . .
H70 H 0.6450 0.5109 0.1099 0.061 Uiso 1 1 calc R U . . .
C71 C 0.4916(3) 0.5267(2) 0.0798(2) 0.0512(9) Uani 1 1 d D U . . .
H71 H 0.4842 0.5450 0.1343 0.061 Uiso 1 1 calc R U . . .
N73 N 0.28625(19) 0.83818(15) 0.21847(14) 0.0299(5) Uani 1 1 d . . . . .
S74 S 0.16859(5) 0.83549(4) 0.22892(4) 0.02754(17) Uani 1 1 d . . . . .
O75 O 0.14026(15) 0.79386(13) 0.29523(12) 0.0332(5) Uani 1 1 d . . . . .
O76 O 0.09996(17) 0.81366(15) 0.14949(13) 0.0475(6) Uani 1 1 d . . . . .
C77 C 0.1629(2) 0.95148(18) 0.25863(17) 0.0295(6) Uani 1 1 d . . . . .
F78 F 0.23097(13) 0.98525(10) 0.32801(10) 0.0351(4) Uani 1 1 d . . . . .
F79 F 0.06627(14) 0.95998(12) 0.26741(12) 0.0475(5) Uani 1 1 d . . . . .
F80 F 0.18655(19) 0.99875(13) 0.20086(12) 0.0583(6) Uani 1 1 d . . . . .
S81 S 0.38038(5) 0.82486(4) 0.28864(4) 0.02477(17) Uani 1 1 d . . . . .
O82 O 0.36576(15) 0.83921(12) 0.37102(11) 0.0315(4) Uani 1 1 d . . . . .
O83 O 0.47834(16) 0.86158(13) 0.27114(16) 0.0452(6) Uani 1 1 d . . . . .
C84 C 0.3770(2) 0.70708(17) 0.26692(17) 0.0261(6) Uani 1 1 d . . . . .
F85 F 0.28730(13) 0.66199(10) 0.28001(10) 0.0371(4) Uani 1 1 d . . . . .
F86 F 0.45665(13) 0.68311(10) 0.31908(11) 0.0397(4) Uani 1 1 d . . . . .
F87 F 0.38556(17) 0.68043(12) 0.19155(11) 0.0493(5) Uani 1 1 d . . . . .

loop_
_atom_site_aniso_label
_atom_site_aniso_U_11
_atom_site_aniso_U_22
_atom_site_aniso_U_33
_atom_site_aniso_U_23
_atom_site_aniso_U_13
_atom_site_aniso_U_12
B1 0.0187(14) 0.0140(12) 0.0160(13) 0.0059(10) 0.0088(11) -0.0005(10)
C2 0.0147(11) 0.0178(12) 0.0150(12) 0.0050(9) 0.0047(9) -0.0018(9)
C3 0.0134(8) 0.0127(8) 0.0147(8) 0.0050(7) 0.0057(7) -0.0031(7)
N4 0.0149(10) 0.0188(10) 0.0139(10) 0.0035(8) 0.0053(8) -0.0027(8)
C5 0.0209(13) 0.0254(13) 0.0136(12) 0.0007(10) 0.0065(10) -0.0013(10)
C6 0.0210(13) 0.0247(13) 0.0138(12) 0.0026(10) 0.0061(10) -0.0016(10)
N7 0.0167(10) 0.0153(10) 0.0117(10) 0.0029(8) 0.0056(8) -0.0023(8)
C8 0.0138(11) 0.0233(12) 0.0127(11) 0.0017(9) 0.0063(9) -0.0023(9)
C9 0.0181(12) 0.0244(13) 0.0144(12) 0.0025(10) 0.0074(10) 0.0010(10)
C10 0.0234(13) 0.0315(14) 0.0179(13) 0.0044(11) 0.0072(10) 0.0065(11)
C11 0.0138(12) 0.0421(16) 0.0199(13) 0.0011(11) 0.0054(10) 0.0027(11)
C12 0.0179(13) 0.0335(15) 0.0220(13) 0.0006(11) 0.0073(10) -0.0066(11)
C13 0.0176(12) 0.0273(13) 0.0182(13) 0.0012(10) 0.0101(10) -0.0040(10)
C14 0.0192(12) 0.0229(13) 0.0213(13) 0.0060(10) 0.0073(10) 0.0008(10)
C15 0.0315(15) 0.0254(13) 0.0254(14) 0.0085(11) 0.0142(12) 0.0047(11)
C16 0.0268(14) 0.0323(15) 0.0258(14) -0.0014(11) 0.0116(12) -0.0050(12)
C17 0.0182(13) 0.0265(13) 0.0307(15) 0.0087(11) 0.0086(11) -0.0077(10)
C18 0.0403(17) 0.0255(14) 0.0447(18) 0.0043(13) 0.0182(14) -0.0077(13)
C19 0.0250(15) 0.0462(18) 0.0346(16) 0.0180(14) 0.0092(12) -0.0090(13)
C20 0.0144(11) 0.0153(11) 0.0139(11) 0.0046(9) 0.0034(9) -0.0003(9)
C21 0.0179(12) 0.0173(12) 0.0141(12) 0.0047(9) 0.0050(9) -0.0006(9)
C22 0.0165(12) 0.0190(12) 0.0253(13) 0.0037(10) 0.0054(10) -0.0026(10)
C23 0.0232(13) 0.0228(13) 0.0254(14) 0.0025(11) 0.0076(11) 0.0063(11)
C24 0.0282(14) 0.0125(11) 0.0236(13) 0.0036(10) 0.0038(11) 0.0007(10)
C25 0.0203(12) 0.0160(12) 0.0145(12) 0.0055(9) 0.0026(10) -0.0028(10)
C26 0.0152(12) 0.0149(12) 0.0274(13) 0.0046(10) 0.0078(10) -0.0016(9)
C27 0.0251(14) 0.0165(12) 0.0369(15) 0.0083(11) 0.0130(12) -0.0027(10)
C28 0.0214(13) 0.0196(12) 0.0303(15) -0.0003(11) 0.0061(11) -0.0015(10)
C29 0.0245(13) 0.0166(12) 0.0269(14) 0.0075(10) 0.0072(11) -0.0057(10)
C30 0.0321(15) 0.0214(13) 0.0319(15) 0.0046(11) 0.0033(12) -0.0065(11)
C31 0.0495(19) 0.0307(15) 0.0306(16) 0.0144(12) 0.0092(14) -0.0142(13)
C32 0.0161(12) 0.0166(11) 0.0160(12) 0.0060(9) 0.0060(9) -0.0027(9)
C33 0.0143(11) 0.0101(10) 0.0167(12) 0.0039(9) 0.0073(9) 0.0008(9)
N34 0.0162(10) 0.0142(9) 0.0115(10) 0.0049(8) 0.0049(8) -0.0037(8)
C35 0.0211(13) 0.0259(13) 0.0121(12) 0.0085(10) 0.0037(10) -0.0044(10)
C36 0.0178(12) 0.0194(12) 0.0138(12) 0.0063(9) 0.0070(9) -0.0017(9)
N37 0.0139(10) 0.0124(9) 0.0133(10) 0.0044(7) 0.0042(8) -0.0030(7)
C38 0.0177(12) 0.0143(11) 0.0133(11) 0.0034(9) 0.0035(9) -0.0060(9)
C39 0.0166(12) 0.0207(12) 0.0127(11) 0.0019(9) 0.0030(9) -0.0045(10)
C40 0.0180(13) 0.0263(13) 0.0255(14) 0.0047(11) 0.0074(11) -0.0063(10)
C41 0.0275(14) 0.0236(13) 0.0268(14) 0.0074(11) 0.0067(11) -0.0110(11)
C42 0.0282(14) 0.0171(12) 0.0247(14) 0.0049(10) 0.0037(11) -0.0046(10)
C43 0.0217(13) 0.0171(12) 0.0160(12) 0.0017(9) 0.0018(10) -0.0045(10)
C44 0.0140(12) 0.0226(13) 0.0221(13) 0.0058(10) 0.0053(10) -0.0017(10)
C45 0.0222(14) 0.0327(15) 0.0284(15) 0.0091(12) 0.0024(11) 0.0007(11)
C46 0.0254(14) 0.0335(15) 0.0301(15) 0.0074(12) 0.0089(12) 0.0073(12)
C47 0.0237(13) 0.0155(12) 0.0291(14) 0.0040(10) 0.0074(11) 0.0001(10)
C48 0.0436(18) 0.0472(18) 0.0312(16) 0.0078(14) 0.0133(14) 0.0205(15)
C49 0.0359(16) 0.0387(17) 0.0332(16) 0.0086(13) 0.0043(13) 0.0112(13)
C50 0.0157(12) 0.0151(11) 0.0107(11) 0.0054(9) 0.0048(9) -0.0024(9)
C51 0.0188(12) 0.0163(12) 0.0156(12) 0.0070(9) 0.0047(10) -0.0014(9)
C52 0.0166(12) 0.0240(13) 0.0220(13) 0.0070(10) 0.0057(10) 0.0024(10)
C53 0.0168(12) 0.0236(13) 0.0257(14) 0.0051(11) 0.0049(10) -0.0048(10)
C54 0.0236(13) 0.0147(12) 0.0228(13) 0.0029(10) 0.0064(11) -0.0046(10)
C55 0.0193(12) 0.0151(11) 0.0145(12) 0.0041(9) 0.0067(10) -0.0018(9)
C56 0.0207(13) 0.0155(12) 0.0265(13) 0.0068(10) 0.0076(10) 0.0029(10)
C57 0.0461(17) 0.0255(14) 0.0321(15) 0.0146(12) 0.0170(13) 0.0118(13)
C58 0.0332(15) 0.0216(13) 0.0280(14) 0.0041(11) 0.0100(12) 0.0074(11)
C59 0.0194(12) 0.0147(11) 0.0253(13) 0.0064(10) 0.0099(10) -0.0016(9)
C60 0.0286(14) 0.0271(14) 0.0342(15) 0.0168(12) 0.0124(12) 0.0075(11)
C61 0.0339(15) 0.0200(13) 0.0300(15) 0.0055(11) 0.0170(12) 0.0045(11)
C62 0.0349(16) 0.0356(16) 0.0424(17) 0.0098(13) 0.0131(13) 0.0055(13)
F62 0.0704(16) 0.112(2) 0.0543(14) 0.0061(13) 0.0156(12) 0.0113(14)
C63 0.0284(16) 0.0373(17) 0.069(2) 0.0013(15) 0.0104(15) 0.0048(13)
C64 0.047(2) 0.0388(19) 0.072(2) 0.0028(17) -0.0075(17) 0.0133(16)
C65 0.093(3) 0.0260(17) 0.056(2) 0.0099(15) 0.006(2) 0.0102(18)
C66 0.072(2) 0.0383(18) 0.055(2) 0.0113(16) 0.0322(18) -0.0019(17)
C67 0.0288(16) 0.0424(18) 0.059(2) 0.0081(15) 0.0158(14) -0.0013(13)
C69 0.073(2) 0.0444(19) 0.046(2) 0.0168(15) 0.0143(18) 0.0282(18)
F69 0.041(2) 0.071(3) 0.053(2) 0.013(2) 0.0121(18) 0.0215(19)
C70 0.072(2) 0.0449(19) 0.0360(18) 0.0117(15) 0.0027(16) 0.0203(18)
C71 0.081(3) 0.0452(19) 0.0323(18) 0.0123(15) 0.0116(17) 0.0229(18)
N73 0.0359(13) 0.0341(13) 0.0249(12) 0.0088(10) 0.0126(10) 0.0117(10)
S74 0.0277(4) 0.0311(4) 0.0223(3) -0.0001(3) 0.0016(3) 0.0093(3)
O75 0.0253(10) 0.0373(11) 0.0398(12) 0.0139(9) 0.0109(9) 0.0036(8)
O76 0.0451(13) 0.0601(15) 0.0299(12) -0.0123(10) -0.0085(10) 0.0241(11)
C77 0.0333(16) 0.0339(15) 0.0251(14) 0.0082(12) 0.0080(12) 0.0131(12)
F78 0.0384(9) 0.0308(9) 0.0325(9) -0.0006(7) 0.0077(7) -0.0009(7)
F79 0.0381(10) 0.0442(10) 0.0569(12) -0.0098(9) 0.0060(9) 0.0170(8)
F80 0.1033(17) 0.0489(11) 0.0439(11) 0.0300(9) 0.0343(11) 0.0386(11)
S81 0.0229(3) 0.0191(3) 0.0335(4) 0.0070(3) 0.0086(3) 0.0014(3)
O82 0.0333(11) 0.0306(10) 0.0267(10) -0.0002(8) 0.0009(8) 0.0046(8)
O83 0.0283(11) 0.0315(11) 0.0840(17) 0.0203(11) 0.0267(11) 0.0019(9)
C84 0.0211(13) 0.0214(13) 0.0349(16) 0.0022(11) 0.0065(11) 0.0015(11)
F85 0.0368(9) 0.0222(8) 0.0474(10) 0.0041(7) 0.0065(8) -0.0061(7)
F86 0.0378(10) 0.0300(9) 0.0544(11) 0.0160(8) 0.0080(8) 0.0116(7)
F87 0.0800(14) 0.0388(10) 0.0387(10) 0.0078(8) 0.0255(10) 0.0230(10)

loop_
_atom_type_symbol
_atom_type_description
_atom_type_scat_dispersion_real
_atom_type_scat_dispersion_imag
_atom_type_scat_source
C C 0.0015 0.0009 'International Tables Vol C Tables 4.2.6.8 and 6.1.1.4'
H H 0.0000 0.0000 'International Tables Vol C Tables 4.2.6.8 and 6.1.1.4'
B B 0.0004 0.0004 'International Tables Vol C Tables 4.2.6.8 and 6.1.1.4'
N N 0.0030 0.0019 'International Tables Vol C Tables 4.2.6.8 and 6.1.1.4'
O O 0.0056 0.0036 'International Tables Vol C Tables 4.2.6.8 and 6.1.1.4'
F F 0.0096 0.0061 'International Tables Vol C Tables 4.2.6.8 and 6.1.1.4'
S S 0.0826 0.0763 'International Tables Vol C Tables 4.2.6.8 and 6.1.1.4'

loop_
_geom_angle_atom_site_label_1
_geom_angle_atom_site_label_2
_geom_angle_atom_site_label_3
_geom_angle
_geom_angle_site_symmetry_1
_geom_angle_site_symmetry_3
C2 B1 C32 109.22(18) . .
C2 B1 H1 110.1(13) . .
C32 B1 H1 110.5(13) . .
C2 B1 H2 111.7(13) . .
C32 B1 H2 107.2(13) . .
H1 B1 H2 108.0(18) . .
C3 C2 B1 112.02(18) . .
C3 C2 H2A 109.2 . .
B1 C2 H2A 109.2 . .
C3 C2 H2B 109.2 . .
B1 C2 H2B 109.2 . .
H2A C2 H2B 107.9 . .
N4 C3 N7 110.9(2) . .
N4 C3 C2 124.8(2) . .
N7 C3 C2 124.3(2) . .
C3 N4 C8 125.99(19) . .
C3 N4 C5 111.52(19) . .
C8 N4 C5 122.04(18) . .
N4 C5 C6 102.87(18) . .
N4 C5 H5A 111.2 . .
C6 C5 H5A 111.2 . .
N4 C5 H5B 111.2 . .
C6 C5 H5B 111.2 . .
H5A C5 H5B 109.1 . .
N7 C6 C5 102.68(18) . .
N7 C6 H6A 111.2 . .
C5 C6 H6A 111.2 . .
N7 C6 H6B 111.2 . .
C5 C6 H6B 111.2 . .
H6A C6 H6B 109.1 . .
C3 N7 C20 124.77(19) . .
C3 N7 C6 110.84(19) . .
C20 N7 C6 123.41(18) . .
C9 C8 C13 122.4(2) . .
C9 C8 N4 119.4(2) . .
C13 C8 N4 118.2(2) . .
C10 C9 C8 117.6(2) . .
C10 C9 C14 119.8(2) . .
C8 C9 C14 122.6(2) . .
C11 C10 C9 121.2(2) . .
C11 C10 H10 119.4 . .
C9 C10 H10 119.4 . .
C12 C11 C10 120.0(2) . .
C12 C11 H11 120.0 . .
C10 C11 H11 120.0 . .
C11 C12 C13 121.6(2) . .
C11 C12 H12 119.2 . .
C13 C12 H12 119.2 . .
C12 C13 C8 117.2(2) . .
C12 C13 C17 120.1(2) . .
C8 C13 C17 122.7(2) . .
C9 C14 C15 112.1(2) . .
C9 C14 C16 110.1(2) . .
C15 C14 C16 110.6(2) . .
C9 C14 H14 108.0 . .
C15 C14 H14 108.0 . .
C16 C14 H14 108.0 . .
C14 C15 H15A 109.5 . .
C14 C15 H15B 109.5 . .
H15A C15 H15B 109.5 . .
C14 C15 H15C 109.5 . .
H15A C15 H15C 109.5 . .
H15B C15 H15C 109.5 . .
C14 C16 H16A 109.5 . .
C14 C16 H16B 109.5 . .
H16A C16 H16B 109.5 . .
C14 C16 H16C 109.5 . .
H16A C16 H16C 109.5 . .
H16B C16 H16C 109.5 . .
C18 C17 C13 111.7(2) . .
C18 C17 C19 111.2(2) . .
C13 C17 C19 110.8(2) . .
C18 C17 H17 107.6 . .
C13 C17 H17 107.6 . .
C19 C17 H17 107.6 . .
C17 C18 H18A 109.5 . .
C17 C18 H18B 109.5 . .
H18A C18 H18B 109.5 . .
C17 C18 H18C 109.5 . .
H18A C18 H18C 109.5 . .
H18B C18 H18C 109.5 . .
C17 C19 H19A 109.5 . .
C17 C19 H19B 109.5 . .
H19A C19 H19B 109.5 . .
C17 C19 H19C 109.5 . .
H19A C19 H19C 109.5 . .
H19B C19 H19C 109.5 . .
C25 C20 C21 121.7(2) . .
C25 C20 N7 119.34(19) . .
C21 C20 N7 118.9(2) . .
C22 C21 C20 117.8(2) . .
C22 C21 C26 120.0(2) . .
C20 C21 C26 122.1(2) . .
C23 C22 C21 121.5(2) . .
C23 C22 H22 119.2 . .
C21 C22 H22 119.2 . .
C24 C23 C22 120.0(2) . .
C24 C23 H23 120.0 . .
C22 C23 H23 120.0 . .
C23 C24 C25 121.0(2) . .
C23 C24 H24 119.5 . .
C25 C24 H24 119.5 . .
C24 C25 C20 117.9(2) . .
C24 C25 C29 119.3(2) . .
C20 C25 C29 122.7(2) . .
C21 C26 C28 109.26(19) . .
C21 C26 C27 112.6(2) . .
C28 C26 C27 110.5(2) . .
C21 C26 H26 108.1 . .
C28 C26 H26 108.1 . .
C27 C26 H26 108.1 . .
C26 C27 H27A 109.5 . .
C26 C27 H27B 109.5 . .
H27A C27 H27B 109.5 . .
C26 C27 H27C 109.5 . .
H27A C27 H27C 109.5 . .
H27B C27 H27C 109.5 . .
C26 C28 H28A 109.5 . .
C26 C28 H28B 109.5 . .
H28A C28 H28B 109.5 . .
C26 C28 H28C 109.5 . .
H28A C28 H28C 109.5 . .
H28B C28 H28C 109.5 . .
C25 C29 C30 112.6(2) . .
C25 C29 C31 109.3(2) . .
C30 C29 C31 110.5(2) . .
C25 C29 H29 108.1 . .
C30 C29 H29 108.1 . .
C31 C29 H29 108.1 . .
C29 C30 H30A 109.5 . .
C29 C30 H30B 109.5 . .
H30A C30 H30B 109.5 . .
C29 C30 H30C 109.5 . .
H30A C30 H30C 109.5 . .
H30B C30 H30C 109.5 . .
C29 C31 H31A 109.5 . .
C29 C31 H31B 109.5 . .
H31A C31 H31B 109.5 . .
C29 C31 H31C 109.5 . .
H31A C31 H31C 109.5 . .
H31B C31 H31C 109.5 . .
C33 C32 B1 110.50(19) . .
C33 C32 H32A 109.6 . .
B1 C32 H32A 109.6 . .
C33 C32 H32B 109.6 . .
B1 C32 H32B 109.6 . .
H32A C32 H32B 108.1 . .
N34 C33 N37 110.56(19) . .
N34 C33 C32 125.3(2) . .
N37 C33 C32 124.0(2) . .
C33 N34 C38 125.53(19) . .
C33 N34 C35 111.63(18) . .
C38 N34 C35 122.55(18) . .
N34 C35 C36 102.85(18) . .
N34 C35 H35A 111.2 . .
C36 C35 H35A 111.2 . .
N34 C35 H35B 111.2 . .
C36 C35 H35B 111.2 . .
H35A C35 H35B 109.1 . .
N37 C36 C35 103.09(17) . .
N37 C36 H36A 111.1 . .
C35 C36 H36A 111.1 . .
N37 C36 H36B 111.1 . .
C35 C36 H36B 111.1 . .
H36A C36 H36B 109.1 . .
C33 N37 C50 126.22(19) . .
C33 N37 C36 111.78(18) . .
C50 N37 C36 121.00(17) . .
C39 C38 C43 123.0(2) . .
C39 C38 N34 119.0(2) . .
C43 C38 N34 118.0(2) . .
C38 C39 C40 117.0(2) . .
C38 C39 C44 123.2(2) . .
C40 C39 C44 119.6(2) . .
C41 C40 C39 121.1(2) . .
C41 C40 H40 119.5 . .
C39 C40 H40 119.5 . .
C42 C41 C40 120.6(2) . .
C42 C41 H41 119.7 . .
C40 C41 H41 119.7 . .
C41 C42 C43 120.9(2) . .
C41 C42 H42 119.6 . .
C43 C42 H42 119.6 . .
C42 C43 C38 117.4(2) . .
C42 C43 C47 119.8(2) . .
C38 C43 C47 122.7(2) . .
C39 C44 C46 113.9(2) . .
C39 C44 C45 109.8(2) . .
C46 C44 C45 109.6(2) . .
C39 C44 H44 107.8 . .
C46 C44 H44 107.8 . .
C45 C44 H44 107.8 . .
C44 C45 H45A 109.5 . .
C44 C45 H45B 109.5 . .
H45A C45 H45B 109.5 . .
C44 C45 H45C 109.5 . .
H45A C45 H45C 109.5 . .
H45B C45 H45C 109.5 . .
C44 C46 H46A 109.5 . .
C44 C46 H46B 109.5 . .
H46A C46 H46B 109.5 . .
C44 C46 H46C 109.5 . .
H46A C46 H46C 109.5 . .
H46B C46 H46C 109.5 . .
C43 C47 C49 113.8(2) . .
C43 C47 C48 110.2(2) . .
C49 C47 C48 110.4(2) . .
C43 C47 H47 107.4 . .
C49 C47 H47 107.4 . .
C48 C47 H47 107.4 . .
C47 C48 H48A 109.5 . .
C47 C48 H48B 109.5 . .
H48A C48 H48B 109.5 . .
C47 C48 H48C 109.5 . .
H48A C48 H48C 109.5 . .
H48B C48 H48C 109.5 . .
C47 C49 H49A 109.5 . .
C47 C49 H49B 109.5 . .
H49A C49 H49B 109.5 . .
C47 C49 H49C 109.5 . .
H49A C49 H49C 109.5 . .
H49B C49 H49C 109.5 . .
C55 C50 C51 122.9(2) . .
C55 C50 N37 118.2(2) . .
C51 C50 N37 118.77(19) . .
C52 C51 C50 117.7(2) . .
C52 C51 C56 119.0(2) . .
C50 C51 C56 123.4(2) . .
C53 C52 C51 120.6(2) . .
C53 C52 H52 119.7 . .
C51 C52 H52 119.7 . .
C52 C53 C54 120.6(2) . .
C52 C53 H53 119.7 . .
C54 C53 H53 119.7 . .
C53 C54 C55 121.0(2) . .
C53 C54 H54 119.5 . .
C55 C54 H54 119.5 . .
C54 C55 C50 117.2(2) . .
C54 C55 C59 119.9(2) . .
C50 C55 C59 122.9(2) . .
C51 C56 C58 112.22(19) . .
C51 C56 C57 110.8(2) . .
C58 C56 C57 110.7(2) . .
C51 C56 H56 107.6 . .
C58 C56 H56 107.6 . .
C57 C56 H56 107.6 . .
C56 C57 H57A 109.5 . .
C56 C57 H57B 109.5 . .
H57A C57 H57B 109.5 . .
C56 C57 H57C 109.5 . .
H57A C57 H57C 109.5 . .
H57B C57 H57C 109.5 . .
C56 C58 H58A 109.5 . .
C56 C58 H58B 109.5 . .
H58A C58 H58B 109.5 . .
C56 C58 H58C 109.5 . .
H58A C58 H58C 109.5 . .
H58B C58 H58C 109.5 . .
C55 C59 C61 112.0(2) . .
C55 C59 C60 110.45(19) . .
C61 C59 C60 110.6(2) . .
C55 C59 H59 107.9 . .
C61 C59 H59 107.9 . .
C60 C59 H59 107.9 . .
C59 C60 H60A 109.5 . .
C59 C60 H60B 109.5 . .
H60A C60 H60B 109.5 . .
C59 C60 H60C 109.5 . .
H60A C60 H60C 109.5 . .
H60B C60 H60C 109.5 . .
C59 C61 H61A 109.5 . .
C59 C61 H61B 109.5 . .
H61A C61 H61B 109.5 . .
C59 C61 H61C 109.5 . .
H61A C61 H61C 109.5 . .
H61B C61 H61C 109.5 . .
F62 C62 C63 117.3(3) . .
F62 C62 C67 118.2(3) . .
C63 C62 C67 124.5(3) . .
C62 C63 C64 117.8(3) . .
C62 C63 H63 121.1 . .
C64 C63 H63 121.1 . .
C63 C64 C65 120.6(3) . .
C63 C64 H64 119.7 . .
C65 C64 H64 119.7 . .
C66 C65 C64 119.2(4) . .
C66 C65 H65 120.4 . .
C64 C65 H65 120.4 . .
C67 C66 C65 120.1(3) . .
C67 C66 H66 120.0 . .
C65 C66 H66 120.0 . .
C62 C67 C66 117.7(3) . .
C62 C67 H67 121.1 . .
C66 C67 H67 121.1 . .
F69 C69 C71 117.0(4) . 2_665
F69 C69 C70 119.4(4) . .
C71 C69 C70 123.4(4) 2_665 .
C71 C69 H69 118.3 2_665 .
C70 C69 H69 118.3 . .
C71 C70 C69 118.1(3) . .
C71 C70 H70 121.0 . .
C69 C70 H70 121.0 . .
C69 C71 C70 118.5(3) 2_665 .
C69 C71 H71 120.8 2_665 .
C70 C71 H71 120.8 . .
S74 N73 S81 123.92(14) . .
O76 S74 O75 118.80(14) . .
O76 S74 N73 108.36(13) . .
O75 S74 N73 116.67(12) . .
O76 S74 C77 103.38(13) . .
O75 S74 C77 104.47(12) . .
N73 S74 C77 102.89(13) . .
F78 C77 F79 109.0(2) . .
F78 C77 F80 107.1(2) . .
F79 C77 F80 108.2(2) . .
F78 C77 S74 111.54(18) . .
F79 C77 S74 109.9(2) . .
F80 C77 S74 110.99(19) . .
O82 S81 O83 119.31(14) . .
O82 S81 N73 116.45(12) . .
O83 S81 N73 109.01(13) . .
O82 S81 C84 104.31(12) . .
O83 S81 C84 103.59(12) . .
N73 S81 C84 101.53(12) . .
F87 C84 F86 107.5(2) . .
F87 C84 F85 108.7(2) . .
F86 C84 F85 105.4(2) . .
F87 C84 S81 113.32(19) . .
F86 C84 S81 110.45(18) . .
F85 C84 S81 111.12(17) . .

loop_
_geom_bond_atom_site_label_1
_geom_bond_atom_site_label_2
_geom_bond_distance
_geom_bond_site_symmetry_2
B1 C2 1.690(3) .
B1 C32 1.692(3) .
B1 H1 1.12(2) .
B1 H2 1.12(2) .
C2 C3 1.454(3) .
C2 H2A 0.9900 .
C2 H2B 0.9900 .
C3 N4 1.335(3) .
C3 N7 1.337(3) .
N4 C8 1.444(3) .
N4 C5 1.471(3) .
C5 C6 1.535(3) .
C5 H5A 0.9900 .
C5 H5B 0.9900 .
C6 N7 1.481(3) .
C6 H6A 0.9900 .
C6 H6B 0.9900 .
N7 C20 1.442(3) .
C8 C9 1.406(3) .
C8 C13 1.408(3) .
C9 C10 1.392(3) .
C9 C14 1.526(3) .
C10 C11 1.388(4) .
C10 H10 0.9500 .
C11 C12 1.382(4) .
C11 H11 0.9500 .
C12 C13 1.393(4) .
C12 H12 0.9500 .
C13 C17 1.524(4) .
C14 C15 1.530(3) .
C14 C16 1.534(4) .
C14 H14 1.0000 .
C15 H15A 0.9800 .
C15 H15B 0.9800 .
C15 H15C 0.9800 .
C16 H16A 0.9800 .
C16 H16B 0.9800 .
C16 H16C 0.9800 .
C17 C18 1.521(4) .
C17 C19 1.533(4) .
C17 H17 1.0000 .
C18 H18A 0.9800 .
C18 H18B 0.9800 .
C18 H18C 0.9800 .
C19 H19A 0.9800 .
C19 H19B 0.9800 .
C19 H19C 0.9800 .
C20 C25 1.406(3) .
C20 C21 1.411(3) .
C21 C22 1.389(3) .
C21 C26 1.522(3) .
C22 C23 1.386(3) .
C22 H22 0.9500 .
C23 C24 1.385(4) .
C23 H23 0.9500 .
C24 C25 1.398(4) .
C24 H24 0.9500 .
C25 C29 1.518(3) .
C26 C28 1.530(4) .
C26 C27 1.538(3) .
C26 H26 1.0000 .
C27 H27A 0.9800 .
C27 H27B 0.9800 .
C27 H27C 0.9800 .
C28 H28A 0.9800 .
C28 H28B 0.9800 .
C28 H28C 0.9800 .
C29 C30 1.527(4) .
C29 C31 1.540(4) .
C29 H29 1.0000 .
C30 H30A 0.9800 .
C30 H30B 0.9800 .
C30 H30C 0.9800 .
C31 H31A 0.9800 .
C31 H31B 0.9800 .
C31 H31C 0.9800 .
C32 C33 1.458(3) .
C32 H32A 0.9900 .
C32 H32B 0.9900 .
C33 N34 1.329(3) .
C33 N37 1.342(3) .
N34 C38 1.451(3) .
N34 C35 1.481(3) .
C35 C36 1.533(3) .
C35 H35A 0.9900 .
C35 H35B 0.9900 .
C36 N37 1.467(3) .
C36 H36A 0.9900 .
C36 H36B 0.9900 .
N37 C50 1.439(3) .
C38 C39 1.399(3) .
C38 C43 1.408(3) .
C39 C40 1.405(3) .
C39 C44 1.522(3) .
C40 C41 1.387(4) .
C40 H40 0.9500 .
C41 C42 1.379(4) .
C41 H41 0.9500 .
C42 C43 1.401(3) .
C42 H42 0.9500 .
C43 C47 1.524(4) .
C44 C46 1.530(4) .
C44 C45 1.532(3) .
C44 H44 1.0000 .
C45 H45A 0.9800 .
C45 H45B 0.9800 .
C45 H45C 0.9800 .
C46 H46A 0.9800 .
C46 H46B 0.9800 .
C46 H46C 0.9800 .
C47 C49 1.527(4) .
C47 C48 1.527(4) .
C47 H47 1.0000 .
C48 H48A 0.9800 .
C48 H48B 0.9800 .
C48 H48C 0.9800 .
C49 H49A 0.9800 .
C49 H49B 0.9800 .
C49 H49C 0.9800 .
C50 C55 1.401(3) .
C50 C51 1.403(3) .
C51 C52 1.398(3) .
C51 C56 1.525(3) .
C52 C53 1.382(4) .
C52 H52 0.9500 .
C53 C54 1.389(4) .
C53 H53 0.9500 .
C54 C55 1.397(3) .
C54 H54 0.9500 .
C55 C59 1.517(3) .
C56 C58 1.528(4) .
C56 C57 1.541(4) .
C56 H56 1.0000 .
C57 H57A 0.9800 .
C57 H57B 0.9800 .
C57 H57C 0.9800 .
C58 H58A 0.9800 .
C58 H58B 0.9800 .
C58 H58C 0.9800 .
C59 C61 1.529(3) .
C59 C60 1.534(3) .
C59 H59 1.0000 .
C60 H60A 0.9800 .
C60 H60B 0.9800 .
C60 H60C 0.9800 .
C61 H61A 0.9800 .
C61 H61B 0.9800 .
C61 H61C 0.9800 .
C62 F62 1.315(4) .
C62 C63 1.345(4) .
C62 C67 1.365(4) .
C63 C64 1.362(5) .
C63 H63 0.9500 .
C64 C65 1.393(5) .
C64 H64 0.9500 .
C65 C66 1.390(5) .
C65 H65 0.9500 .
C66 C67 1.367(5) .
C66 H66 0.9500 .
C67 H67 0.9500 .
C69 F69 1.208(5) .
C69 C71 1.362(5) 2_665
C69 C70 1.368(5) .
C69 H69 0.9500 .
C70 C71 1.365(5) .
C70 H70 0.9500 .
C71 C69 1.362(5) 2_665
C71 H71 0.9500 .
N73 S74 1.576(2) .
N73 S81 1.578(2) .
S74 O76 1.420(2) .
S74 O75 1.434(2) .
S74 C77 1.836(3) .
C77 F78 1.313(3) .
C77 F79 1.322(3) .
C77 F80 1.341(3) .
S81 O82 1.424(2) .
S81 O83 1.424(2) .
S81 C84 1.824(3) .
C84 F87 1.311(3) .
C84 F86 1.346(3) .
C84 F85 1.348(3) .
